data_7029854
loop_
_publ_author_name
'Cramer, S. Alan'
'Sturgill, Forrest L.'
'Chandrachud, Preeti P.'
'Jenkins, David M.'

_publ_section_title
;
 Overcoming NHCs neutrality: installing tetracarbenes on group 13 and 14
 metals.
;
_journal_issue 21
_journal_name_full 'Dalton transactions (Cambridge, England : 2003)'
_journal_page_first 7687
_journal_page_last 7690
_journal_paper_doi 10.1039/c4dt00990h
_journal_volume 43
_journal_year 2014
_chemical_formula_moiety 'C20 H28 B2 Br In N8'
_chemical_formula_sum 'C20 H28 B2 Br In N8'
_chemical_formula_weight 596.85
_chemical_name_systematic
; 
 ? 
;
_space_group_IT_number 14
_symmetry_cell_setting monoclinic
_symmetry_space_group_name_Hall '-P 2yn'
_symmetry_space_group_name_H-M 'P 1 21/n 1'
_atom_sites_solution_hydrogens geom
_atom_sites_solution_primary direct
_atom_sites_solution_secondary difmap
_audit_creation_method SHELXL-97
_cell_angle_alpha 90.00
_cell_angle_beta 115.91
_cell_angle_gamma 90.00
_cell_formula_units_Z 4
_cell_length_a 13.476(5)
_cell_length_b 12.338(5)
_cell_length_c 15.419(6)
_cell_measurement_temperature 100(2)
_cell_volume 2306.0(16)
_computing_cell_refinement 'Bruker SAINT'
_computing_data_collection 'Bruker APEX2'
_computing_data_reduction 'Bruker SAINT'
_computing_molecular_graphics 'Bruker SHELXTL'
_computing_publication_material 'Bruker SHELXTL'
_computing_structure_refinement 'SHELXL-97 (Sheldrick, 2008)'
_computing_structure_solution 'SHELXS-97 (Sheldrick, 2008)'
_diffrn_ambient_temperature 100(2)
_diffrn_measured_fraction_theta_full 0.986
_diffrn_measured_fraction_theta_max 0.986
_diffrn_measurement_device_type 'Bruker Apex II CCD'
_diffrn_measurement_method '\w scan'
_diffrn_radiation_monochromator graphite
_diffrn_radiation_source 'fine-focus sealed tube'
_diffrn_radiation_type MoK\a
_diffrn_radiation_wavelength 0.71073
_diffrn_reflns_av_R_equivalents 0.1355
_diffrn_reflns_av_sigmaI/netI 0.1324
_diffrn_reflns_limit_h_max 15
_diffrn_reflns_limit_h_min -15
_diffrn_reflns_limit_k_max 14
_diffrn_reflns_limit_k_min -14
_diffrn_reflns_limit_l_max 18
_diffrn_reflns_limit_l_min -18
_diffrn_reflns_number 16815
_diffrn_reflns_theta_full 24.83
_diffrn_reflns_theta_max 24.83
_diffrn_reflns_theta_min 1.68
_exptl_absorpt_coefficient_mu 2.784
_exptl_absorpt_correction_T_max 0.9621
_exptl_absorpt_correction_T_min 0.7877
_exptl_absorpt_correction_type multi-scan
_exptl_absorpt_process_details SADABS
_exptl_crystal_colour colourless
_exptl_crystal_density_diffrn 1.719
_exptl_crystal_density_method 'not measured'
_exptl_crystal_description plate
_exptl_crystal_F_000 1192
_exptl_crystal_size_max 0.09
_exptl_crystal_size_mid 0.02
_exptl_crystal_size_min 0.01
_refine_diff_density_max 1.012
_refine_diff_density_min -3.380
_refine_diff_density_rms 0.258
_refine_ls_extinction_method none
_refine_ls_goodness_of_fit_ref 1.155
_refine_ls_hydrogen_treatment mixed
_refine_ls_matrix_type full
_refine_ls_number_parameters 293
_refine_ls_number_reflns 3931
_refine_ls_number_restraints 0
_refine_ls_restrained_S_all 1.155
_refine_ls_R_factor_all 0.1282
_refine_ls_R_factor_gt 0.0734
_refine_ls_shift/su_max 0.000
_refine_ls_shift/su_mean 0.000
_refine_ls_structure_factor_coef Fsqd
_refine_ls_weighting_details 'calc w=1/[\s^2^(Fo^2^)+(0.1000P)^2^+0.0000P] where P=(Fo^2^+2Fc^2^)/3'
_refine_ls_weighting_scheme calc
_refine_ls_wR_factor_gt 0.1928
_refine_ls_wR_factor_ref 0.2208
_reflns_number_gt 2302
_reflns_number_total 3931
_reflns_threshold_expression >2sigma(I)
_cod_data_source_file c4dt00990h2.cif
_cod_data_source_block In(III)BrBorate
_cod_depositor_comments 'Adding full bibliography for 7029853--7029856.cif.'
_cod_original_cell_volume 2305.9(15)
_cod_original_sg_symbol_H-M 'P 21/n'
_cod_database_code 7029854

loop_
_symmetry_equiv_pos_as_xyz
'x, y, z'
'-x+1/2, y+1/2, -z+1/2'
'-x, -y, -z'
'x-1/2, -y-1/2, z-1/2'

loop_
_atom_site_label
_atom_site_type_symbol
_atom_site_fract_x
_atom_site_fract_y
_atom_site_fract_z
_atom_site_U_iso_or_equiv
_atom_site_adp_type
_atom_site_occupancy
_atom_site_symmetry_multiplicity
_atom_site_calc_flag
_atom_site_refinement_flags
In1 In 0.31932(7) 0.13607(6) 0.11042(6) 0.0113(3) Uani 1 1 d .
Br1 Br 0.13179(14) 0.13845(15) 0.11990(13) 0.0487(5) Uani 1 1 d .
C3 C 0.2723(9) 0.1471(9) -0.0502(8) 0.014(3) Uani 1 1 d .
C4 C 0.3216(11) -0.0445(10) 0.1068(9) 0.016(3) Uani 1 1 d .
C1 C 0.4469(10) 0.1211(10) 0.2670(9) 0.018(3) Uani 1 1 d .
C2 C 0.3343(10) 0.3153(11) 0.1127(9) 0.017(3) Uani 1 1 d .
C6 C 0.5349(11) 0.1365(12) 0.4282(9) 0.029(3) Uani 1 1 d .
H6 H 0.5612 0.1644 0.4918 0.035 Uiso 1 1 calc R
C14 C 0.1679(10) 0.1401(11) -0.2098(8) 0.020(3) Uani 1 1 d .
H14 H 0.1203 0.1142 -0.2723 0.024 Uiso 1 1 calc R
C18 C 0.3681(11) -0.2155(10) 0.1448(9) 0.020(3) Uani 1 1 d .
H18 H 0.4082 -0.2780 0.1774 0.024 Uiso 1 1 calc R
C13 C 0.2156(10) 0.2377(10) -0.1885(9) 0.016(3) Uani 1 1 d .
H13 H 0.2069 0.2943 -0.2330 0.019 Uiso 1 1 calc R
C10 C 0.3504(10) 0.4876(10) 0.0769(9) 0.020(3) Uani 1 1 d .
H10 H 0.3595 0.5491 0.0441 0.023 Uiso 1 1 calc R
C17 C 0.2706(11) -0.2161(10) 0.0651(10) 0.019(3) Uani 1 1 d .
H17 H 0.2300 -0.2782 0.0320 0.023 Uiso 1 1 calc R
C9 C 0.3406(11) 0.4881(10) 0.1594(10) 0.023(3) Uani 1 1 d .
H9 H 0.3407 0.5504 0.1958 0.027 Uiso 1 1 calc R
C8 C 0.3269(10) 0.3437(9) 0.2701(8) 0.013(3) Uani 1 1 d .
H8A H 0.2724 0.2842 0.2534 0.016 Uiso 1 1 calc R
H8B H 0.3012 0.4035 0.2980 0.016 Uiso 1 1 calc R
C15 C 0.1750(11) -0.0294(10) -0.1226(9) 0.020(3) Uani 1 1 d .
H15A H 0.2391 -0.0718 -0.1189 0.024 Uiso 1 1 calc R
H15B H 0.1117 -0.0480 -0.1845 0.024 Uiso 1 1 calc R
C5 C 0.5573(11) 0.0387(12) 0.4024(9) 0.027(3) Uani 1 1 d .
H5 H 0.6040 -0.0149 0.4449 0.032 Uiso 1 1 calc R
C20 C 0.5859(10) -0.1642(9) 0.3148(10) 0.021(3) Uani 1 1 d .
H20A H 0.5447 -0.1907 0.3495 0.031 Uiso 1 1 calc R
H20B H 0.6580 -0.1371 0.3612 0.031 Uiso 1 1 calc R
H20C H 0.5964 -0.2236 0.2774 0.031 Uiso 1 1 calc R
C16 C 0.1478(10) -0.0676(10) -0.0410(8) 0.015(3) Uani 1 1 d .
H16A H 0.1163 -0.0061 -0.0201 0.018 Uiso 1 1 calc R
H16B H 0.0908 -0.1249 -0.0661 0.018 Uiso 1 1 calc R
C19 C 0.5762(10) -0.0233(10) 0.1794(9) 0.018(3) Uani 1 1 d .
H19A H 0.5827 -0.0823 0.1397 0.028 Uiso 1 1 calc R
H19B H 0.6498 0.0042 0.2219 0.028 Uiso 1 1 calc R
H19C H 0.5317 0.0353 0.1376 0.028 Uiso 1 1 calc R
C7 C 0.4374(11) 0.3032(10) 0.3459(9) 0.023(3) Uani 1 1 d .
H7A H 0.4959 0.3476 0.3410 0.028 Uiso 1 1 calc R
H7B H 0.4400 0.3178 0.4100 0.028 Uiso 1 1 calc R
C11 C 0.4918(10) 0.2738(9) 0.0137(9) 0.015(3) Uani 1 1 d .
H11A H 0.5475 0.3278 0.0509 0.022 Uiso 1 1 calc R
H11B H 0.5096 0.2431 -0.0364 0.022 Uiso 1 1 calc R
H11C H 0.4909 0.2159 0.0569 0.022 Uiso 1 1 calc R
C12 C 0.3645(10) 0.4271(10) -0.1088(9) 0.021(3) Uani 1 1 d .
H12A H 0.2900 0.4578 -0.1379 0.031 Uiso 1 1 calc R
H12B H 0.3822 0.3982 -0.1596 0.031 Uiso 1 1 calc R
H12C H 0.4178 0.4837 -0.0731 0.031 Uiso 1 1 calc R
N8 N 0.3998(8) -0.1112(7) 0.1710(8) 0.014(2) Uani 1 1 d .
N7 N 0.2413(8) -0.1091(8) 0.0411(7) 0.015(2) Uani 1 1 d .
N4 N 0.3448(8) 0.3802(8) 0.0481(7) 0.013(2) Uani 1 1 d .
N5 N 0.2796(8) 0.2413(8) -0.0904(7) 0.016(2) Uani 1 1 d .
N1 N 0.5009(9) 0.0295(8) 0.3038(7) 0.017(2) Uani 1 1 d .
N3 N 0.3304(8) 0.3821(8) 0.1824(8) 0.019(3) Uani 1 1 d .
N2 N 0.4659(8) 0.1884(8) 0.3435(7) 0.018(2) Uani 1 1 d .
N6 N 0.1999(8) 0.0848(8) -0.1258(7) 0.013(2) Uani 1 1 d .
B1 B 0.3704(12) 0.3316(10) -0.0366(10) 0.013(3) Uani 1 1 d .
B2 B 0.5179(12) -0.0676(11) 0.2431(10) 0.017(3) Uani 1 1 d .

loop_
_atom_site_aniso_label
_atom_site_aniso_U_11
_atom_site_aniso_U_22
_atom_site_aniso_U_33
_atom_site_aniso_U_23
_atom_site_aniso_U_13
_atom_site_aniso_U_12
In1 0.0157(5) 0.0071(4) 0.0094(4) -0.0009(4) 0.0039(3) -0.0014(4)
Br1 0.0462(11) 0.0498(11) 0.0487(11) 0.0016(9) 0.0196(9) -0.0011(9)
C3 0.012(6) 0.010(6) 0.018(7) -0.005(5) 0.006(5) 0.001(5)
C4 0.018(7) 0.016(7) 0.012(6) 0.001(6) 0.005(6) -0.003(6)
C1 0.017(7) 0.014(7) 0.018(7) -0.001(6) 0.003(6) -0.003(6)
C2 0.011(7) 0.027(7) 0.010(6) -0.006(6) 0.001(6) 0.001(6)
C6 0.031(8) 0.032(8) 0.015(7) -0.005(7) 0.002(6) -0.009(7)
C14 0.014(7) 0.033(8) 0.006(6) 0.000(6) -0.001(5) 0.008(6)
C18 0.023(8) 0.014(7) 0.022(8) 0.000(6) 0.010(7) 0.003(6)
C13 0.019(7) 0.012(7) 0.014(7) 0.001(5) 0.004(6) 0.001(5)
C10 0.020(7) 0.010(7) 0.027(8) -0.004(6) 0.008(6) -0.003(5)
C17 0.031(8) 0.008(7) 0.025(8) -0.007(6) 0.019(7) -0.002(6)
C9 0.035(8) 0.006(7) 0.037(9) -0.011(6) 0.024(7) -0.008(6)
C8 0.018(7) 0.009(7) 0.017(7) -0.003(5) 0.010(6) 0.000(5)
C15 0.025(8) 0.014(7) 0.017(7) -0.013(6) 0.006(6) -0.006(6)
C5 0.022(8) 0.029(8) 0.017(7) -0.002(6) -0.003(6) -0.002(6)
C20 0.014(7) 0.010(7) 0.031(8) 0.006(5) 0.003(6) 0.005(5)
C16 0.013(7) 0.012(7) 0.017(7) -0.004(5) 0.004(6) -0.007(5)
C19 0.013(7) 0.014(7) 0.021(7) -0.006(6) 0.000(6) -0.002(5)
C7 0.036(9) 0.013(7) 0.020(7) -0.003(6) 0.013(7) -0.004(6)
C11 0.017(7) 0.012(7) 0.017(7) 0.001(5) 0.009(6) 0.005(5)
C12 0.012(7) 0.022(8) 0.020(7) 0.000(6) -0.001(6) -0.003(6)
N8 0.017(6) 0.004(5) 0.027(6) 0.002(4) 0.014(5) 0.001(4)
N7 0.019(6) 0.012(6) 0.016(6) -0.001(4) 0.009(5) 0.000(4)
N4 0.014(5) 0.013(6) 0.016(5) -0.001(4) 0.009(5) 0.000(4)
N5 0.019(6) 0.017(6) 0.010(5) -0.001(4) 0.006(5) 0.001(5)
N1 0.023(6) 0.019(6) 0.007(5) 0.004(4) 0.003(5) 0.002(5)
N3 0.021(6) 0.013(6) 0.028(6) -0.009(5) 0.014(5) -0.002(5)
N2 0.022(6) 0.017(6) 0.012(6) -0.007(5) 0.004(5) -0.005(5)
N6 0.016(6) 0.010(5) 0.010(6) -0.002(4) 0.002(5) 0.001(4)
B1 0.021(8) 0.003(7) 0.012(7) 0.004(5) 0.004(6) 0.000(6)
B2 0.017(8) 0.007(7) 0.016(8) 0.004(6) -0.002(7) 0.002(6)

loop_
_atom_type_symbol
_atom_type_description
_atom_type_scat_dispersion_real
_atom_type_scat_dispersion_imag
_atom_type_scat_source
C C 0.0033 0.0016 'International Tables Vol C Tables 4.2.6.8 and 6.1.1.4'
H H 0.0000 0.0000 'International Tables Vol C Tables 4.2.6.8 and 6.1.1.4'
B B 0.0013 0.0007 'International Tables Vol C Tables 4.2.6.8 and 6.1.1.4'
N N 0.0061 0.0033 'International Tables Vol C Tables 4.2.6.8 and 6.1.1.4'
In In -0.7276 1.3100 'International Tables Vol C Tables 4.2.6.8 and 6.1.1.4'
Br Br -0.2901 2.4595 'International Tables Vol C Tables 4.2.6.8 and 6.1.1.4'

loop_
_geom_angle_atom_site_label_1
_geom_angle_atom_site_label_2
_geom_angle_atom_site_label_3
_geom_angle
C2 In1 C4 173.7(4)
C2 In1 C3 86.4(4)
C4 In1 C3 91.9(4)
C2 In1 C1 92.4(4)
C4 In1 C1 86.2(4)
C3 In1 C1 151.7(4)
C2 In1 Br1 94.1(3)
C4 In1 Br1 92.1(3)
C3 In1 Br1 104.2(3)
C1 In1 Br1 104.1(3)
N5 C3 N6 105.0(10)
N5 C3 In1 120.9(8)
N6 C3 In1 130.0(8)
N8 C4 N7 107.2(10)
N8 C4 In1 126.9(9)
N7 C4 In1 125.8(9)
N1 C1 N2 106.6(11)
N1 C1 In1 122.6(9)
N2 C1 In1 129.3(9)
N4 C2 N3 106.1(11)
N4 C2 In1 128.7(9)
N3 C2 In1 125.2(9)
C5 C6 N2 106.3(11)
C5 C6 H6 126.8
N2 C6 H6 126.8
C13 C14 N6 107.5(11)
C13 C14 H14 126.3
N6 C14 H14 126.3
C17 C18 N8 109.2(12)
C17 C18 H18 125.4
N8 C18 H18 125.4
C14 C13 N5 107.6(11)
C14 C13 H13 126.2
N5 C13 H13 126.2
C9 C10 N4 107.2(11)
C9 C10 H10 126.4
N4 C10 H10 126.4
C18 C17 N7 106.8(11)
C18 C17 H17 126.6
N7 C17 H17 126.6
C10 C9 N3 107.6(11)
C10 C9 H9 126.2
N3 C9 H9 126.2
N3 C8 C7 113.9(10)
N3 C8 H8A 108.8
C7 C8 H8A 108.8
N3 C8 H8B 108.8
C7 C8 H8B 108.8
H8A C8 H8B 107.7
N6 C15 C16 117.9(10)
N6 C15 H15A 107.8
C16 C15 H15A 107.8
N6 C15 H15B 107.8
C16 C15 H15B 107.8
H15A C15 H15B 107.2
C6 C5 N1 108.3(12)
C6 C5 H5 125.9
N1 C5 H5 125.9
B2 C20 H20A 109.5
B2 C20 H20B 109.5
H20A C20 H20B 109.5
B2 C20 H20C 109.5
H20A C20 H20C 109.5
H20B C20 H20C 109.5
N7 C16 C15 113.7(10)
N7 C16 H16A 108.8
C15 C16 H16A 108.8
N7 C16 H16B 108.8
C15 C16 H16B 108.8
H16A C16 H16B 107.7
B2 C19 H19A 109.5
B2 C19 H19B 109.5
H19A C19 H19B 109.5
B2 C19 H19C 109.5
H19A C19 H19C 109.5
H19B C19 H19C 109.5
N2 C7 C8 118.4(10)
N2 C7 H7A 107.7
C8 C7 H7A 107.7
N2 C7 H7B 107.7
C8 C7 H7B 107.7
H7A C7 H7B 107.1
B1 C11 H11A 109.5
B1 C11 H11B 109.5
H11A C11 H11B 109.5
B1 C11 H11C 109.5
H11A C11 H11C 109.5
H11B C11 H11C 109.5
B1 C12 H12A 109.5
B1 C12 H12B 109.5
H12A C12 H12B 109.5
B1 C12 H12C 109.5
H12A C12 H12C 109.5
H12B C12 H12C 109.5
C18 N8 C4 108.2(10)
C18 N8 B2 128.2(10)
C4 N8 B2 121.7(9)
C4 N7 C17 108.5(10)
C4 N7 C16 123.4(10)
C17 N7 C16 128.0(10)
C2 N4 C10 110.0(10)
C2 N4 B1 120.9(10)
C10 N4 B1 128.0(10)
C3 N5 C13 110.1(10)
C3 N5 B1 124.0(10)
C13 N5 B1 124.4(10)
C1 N1 C5 109.7(11)
C1 N1 B2 125.4(10)
C5 N1 B2 123.9(10)
C2 N3 C9 109.0(10)
C2 N3 C8 124.1(10)
C9 N3 C8 126.6(10)
C1 N2 C6 109.1(11)
C1 N2 C7 130.6(11)
C6 N2 C7 119.8(10)
C14 N6 C3 109.8(10)
C14 N6 C15 122.5(10)
C3 N6 C15 126.8(10)
N5 B1 C12 111.0(10)
N5 B1 N4 107.2(9)
C12 B1 N4 109.1(10)
N5 B1 C11 108.9(9)
C12 B1 C11 112.8(10)
N4 B1 C11 107.6(10)
N8 B2 N1 108.0(10)
N8 B2 C19 107.3(10)
N1 B2 C19 109.7(10)
N8 B2 C20 109.0(10)
N1 B2 C20 109.7(10)
C19 B2 C20 113.0(11)

loop_
_geom_bond_atom_site_label_1
_geom_bond_atom_site_label_2
_geom_bond_distance
In1 C2 2.219(13)
In1 C4 2.229(12)
In1 C3 2.276(12)
In1 C1 2.279(12)
In1 Br1 2.594(2)
C3 N5 1.341(15)
C3 N6 1.381(15)
C4 N8 1.362(15)
C4 N7 1.369(15)
C1 N1 1.330(15)
C1 N2 1.372(15)
C2 N4 1.333(15)
C2 N3 1.375(15)
C6 C5 1.345(19)
C6 N2 1.385(16)
C6 H6 0.9500
C14 C13 1.336(18)
C14 N6 1.357(15)
C14 H14 0.9500
C18 C17 1.351(18)
C18 N8 1.360(15)
C18 H18 0.9500
C13 N5 1.375(15)
C13 H13 0.9500
C10 C9 1.335(18)
C10 N4 1.389(15)
C10 H10 0.9500
C17 N7 1.382(16)
C17 H17 0.9500
C9 N3 1.378(16)
C9 H9 0.9500
C8 N3 1.452(15)
C8 C7 1.520(17)
C8 H8A 0.9900
C8 H8B 0.9900
C15 N6 1.454(15)
C15 C16 1.530(16)
C15 H15A 0.9900
C15 H15B 0.9900
C5 N1 1.375(16)
C5 H5 0.9500
C20 B2 1.612(17)
C20 H20A 0.9800
C20 H20B 0.9800
C20 H20C 0.9800
C16 N7 1.434(15)
C16 H16A 0.9900
C16 H16B 0.9900
C19 B2 1.598(19)
C19 H19A 0.9800
C19 H19B 0.9800
C19 H19C 0.9800
C7 N2 1.472(16)
C7 H7A 0.9900
C7 H7B 0.9900
C11 B1 1.635(18)
C11 H11A 0.9800
C11 H11B 0.9800
C11 H11C 0.9800
C12 B1 1.599(17)
C12 H12A 0.9800
C12 H12B 0.9800
C12 H12C 0.9800
N8 B2 1.586(17)
N4 B1 1.605(16)
N5 B1 1.594(17)
N1 B2 1.598(17)
